data_2234593
loop_
_publ_author_name
'Zhou, Qinqin'
'Zhang, Yi'

_publ_section_title
;
 Aquatrichlorido(1-cyanomethyl-4-aza-1-azoniabicyclo[2.2.2]octane-\k<i>N</i>^4^)copper(II)
 monohydrate
;
_journal_coeditor_code FJ2535
_journal_issue 5
_journal_name_full 'Acta Crystallographica Section E'
_journal_page_first m674
_journal_paper_doi 10.1107/S1600536812017205
_journal_volume 68
_journal_year 2012
_chemical_formula_iupac '[Cu Cl3 (C8 H14 N3) (H2 O)], H2 O'
_chemical_formula_moiety 'C8 H16 Cl3 Cu N3 O, H2 O'
_chemical_formula_sum 'C8 H18 Cl3 Cu N3 O2'
_chemical_formula_weight 358.14
_chemical_name_systematic
;
Aquatrichlorido(1-cyanomethyl-4-aza-1-azoniabicyclo[2.2.2]octane-
\k<i>N</i>^4^)copper(II) monohydrate
;
_space_group_IT_number 15
_symmetry_cell_setting monoclinic
_symmetry_space_group_name_Hall '-C 2yc'
_symmetry_space_group_name_H-M 'C 1 2/c 1'
_atom_sites_solution_hydrogens geom
_atom_sites_solution_primary direct
_atom_sites_solution_secondary difmap
_audit_creation_method SHELXL-97
_cell_angle_alpha 90.00
_cell_angle_beta 101.69(3)
_cell_angle_gamma 90.00
_cell_formula_units_Z 8
_cell_length_a 24.301(5)
_cell_length_b 8.2794(17)
_cell_length_c 14.069(3)
_cell_measurement_reflns_used 12903
_cell_measurement_temperature 298(2)
_cell_measurement_theta_max 27.45
_cell_measurement_theta_min 3.08
_cell_volume 2771.9(10)
_computing_cell_refinement 'CrystalClear (Rigaku, 2005)'
_computing_data_collection 'CrystalClear (Rigaku, 2005)'
_computing_data_reduction 'CrystalClear (Rigaku, 2005)'
_computing_molecular_graphics 'SHELXTL (Sheldrick, 2008)'
_computing_publication_material 'SHELXTL (Sheldrick, 2008)'
_computing_structure_refinement 'SHELXL97 (Sheldrick, 2008)'
_computing_structure_solution 'SHELXS97 (Sheldrick, 2008)'
_diffrn_ambient_temperature 298(2)
_diffrn_detector_area_resol_mean 13.6612
_diffrn_measured_fraction_theta_full 0.996
_diffrn_measured_fraction_theta_max 0.996
_diffrn_measurement_device_type 'Rigaku SCXmini'
_diffrn_measurement_method \w
_diffrn_radiation_monochromator graphite
_diffrn_radiation_source 'fine-focus sealed tube'
_diffrn_radiation_type MoK\a
_diffrn_radiation_wavelength 0.71073
_diffrn_reflns_av_R_equivalents 0.0681
_diffrn_reflns_av_sigmaI/netI 0.0529
_diffrn_reflns_limit_h_max 31
_diffrn_reflns_limit_h_min -31
_diffrn_reflns_limit_k_max 10
_diffrn_reflns_limit_k_min -10
_diffrn_reflns_limit_l_max 18
_diffrn_reflns_limit_l_min -18
_diffrn_reflns_number 13618
_diffrn_reflns_theta_full 27.45
_diffrn_reflns_theta_max 27.45
_diffrn_reflns_theta_min 3.08
_exptl_absorpt_coefficient_mu 2.148
_exptl_absorpt_correction_T_max 0.9714
_exptl_absorpt_correction_T_min 0.9634
_exptl_absorpt_correction_type multi-scan
_exptl_absorpt_process_details '(CrystalClear; Rigaku, 2005)'
_exptl_crystal_colour green
_exptl_crystal_density_diffrn 1.716
_exptl_crystal_density_method 'not measured'
_exptl_crystal_description block
_exptl_crystal_F_000 1464
_exptl_crystal_size_max 0.36
_exptl_crystal_size_mid 0.32
_exptl_crystal_size_min 0.28
_refine_diff_density_max 0.624
_refine_diff_density_min -0.864
_refine_ls_extinction_method none
_refine_ls_goodness_of_fit_ref 1.102
_refine_ls_hydrogen_treatment mixed
_refine_ls_matrix_type full
_refine_ls_number_parameters 170
_refine_ls_number_reflns 3155
_refine_ls_number_restraints 0
_refine_ls_restrained_S_all 1.102
_refine_ls_R_factor_all 0.0392
_refine_ls_R_factor_gt 0.0359
_refine_ls_shift/su_max 0.000
_refine_ls_shift/su_mean 0.000
_refine_ls_structure_factor_coef Fsqd
_refine_ls_weighting_details 'calc w=1/[\s^2^(Fo^2^)+(0.0370P)^2^+2.7164P] where P=(Fo^2^+2Fc^2^)/3'
_refine_ls_weighting_scheme calc
_refine_ls_wR_factor_gt 0.0910
_refine_ls_wR_factor_ref 0.0928
_reflns_number_gt 2881
_reflns_number_total 3155
_reflns_threshold_expression I>2sigma(I)
_cod_data_source_file fj2535.cif
_cod_data_source_block I
_cod_original_sg_symbol_H-M 'C 2/c'
_cod_database_code 2234593
_cod_database_fobs_code 2234593

loop_
_symmetry_equiv_pos_as_xyz
'x, y, z'
'-x, y, -z+1/2'
'x+1/2, y+1/2, z'
'-x+1/2, y+1/2, -z+1/2'
'-x, -y, -z'
'x, -y, z-1/2'
'-x+1/2, -y+1/2, -z'
'x+1/2, -y+1/2, z-1/2'

loop_
_atom_site_type_symbol
_atom_site_label
_atom_site_fract_x
_atom_site_fract_y
_atom_site_fract_z
_atom_site_U_iso_or_equiv
_atom_site_adp_type
_atom_site_calc_flag
_atom_site_refinement_flags
_atom_site_occupancy
_atom_site_symmetry_multiplicity
C C1 0.08955(10) 0.0927(3) 0.17062(17) 0.0250(5) Uani d . 1 1
H H1A 0.0550 0.0937 0.1951 0.030 Uiso calc R 1 1
H H1B 0.1083 -0.0094 0.1887 0.030 Uiso calc R 1 1
C C2 0.07568(10) 0.1079(3) 0.05965(17) 0.0246(5) Uani d . 1 1
H H2A 0.0922 0.0182 0.0309 0.030 Uiso calc R 1 1
H H2B 0.0353 0.1042 0.0366 0.030 Uiso calc R 1 1
C C3 0.09449(10) 0.3817(3) 0.19080(16) 0.0215(5) Uani d . 1 1
H H3A 0.1182 0.4723 0.2164 0.026 Uiso calc R 1 1
H H3B 0.0621 0.3820 0.2212 0.026 Uiso calc R 1 1
C C4 0.07485(10) 0.4018(3) 0.08053(16) 0.0232(5) Uani d . 1 1
H H4A 0.0341 0.4002 0.0636 0.028 Uiso calc R 1 1
H H4B 0.0877 0.5047 0.0603 0.028 Uiso calc R 1 1
C C5 0.17741(9) 0.2318(3) 0.17037(17) 0.0215(5) Uani d . 1 1
H H5A 0.1965 0.1285 0.1806 0.026 Uiso calc R 1 1
H H5B 0.2031 0.3142 0.2019 0.026 Uiso calc R 1 1
C C6 0.16180(10) 0.2671(3) 0.06133(18) 0.0261(5) Uani d . 1 1
H H6A 0.1764 0.3718 0.0479 0.031 Uiso calc R 1 1
H H6B 0.1782 0.1859 0.0258 0.031 Uiso calc R 1 1
C C7 0.08423(11) 0.2867(3) -0.07951(18) 0.0300(6) Uani d . 1 1
H H7A 0.0986 0.3898 -0.0964 0.036 Uiso calc R 1 1
H H7B 0.1023 0.2023 -0.1099 0.036 Uiso calc R 1 1
C C8 0.02328(12) 0.2805(3) -0.11707(18) 0.0314(6) Uani d . 1 1
Cl Cl2 0.20113(3) 0.44899(7) 0.38684(4) 0.02851(16) Uani d . 1 1
Cl Cl3 0.19677(3) -0.05276(7) 0.34199(4) 0.02920(16) Uani d . 1 1
Cl Cl4 0.06069(3) 0.23400(10) 0.39370(5) 0.03668(18) Uani d . 1 1
Cu Cu1 0.151563(11) 0.19653(3) 0.364527(19) 0.01994(11) Uani d . 1 1
H H10 0.217(2) 0.384(6) 0.666(3) 0.091(19) Uiso d . 1 1
H H11 0.187(2) 0.295(5) 0.709(3) 0.074(17) Uiso d . 1 1
H H12 0.1751(17) 0.215(5) 0.543(3) 0.063(13) Uiso d . 1 1
H H13 0.2148(17) 0.111(4) 0.521(3) 0.055(10) Uiso d . 1 1
N N1 0.12648(8) 0.2280(2) 0.21552(13) 0.0166(4) Uani d . 1 1
N N2 0.09851(8) 0.2654(2) 0.02936(14) 0.0197(4) Uani d . 1 1
N N3 -0.02358(12) 0.2753(4) -0.14739(19) 0.0471(7) Uani d . 1 1
O O1 0.18732(11) 0.3383(3) 0.66114(18) 0.0418(5) Uani d . 1 1
O O2 0.17734(8) 0.1430(2) 0.50550(13) 0.0276(4) Uani d . 1 1

loop_
_atom_site_aniso_label
_atom_site_aniso_U_11
_atom_site_aniso_U_22
_atom_site_aniso_U_33
_atom_site_aniso_U_12
_atom_site_aniso_U_13
_atom_site_aniso_U_23
C1 0.0211(12) 0.0239(12) 0.0279(12) -0.0077(10) 0.0001(9) 0.0016(9)
C2 0.0241(12) 0.0221(12) 0.0263(12) -0.0055(10) 0.0018(9) -0.0047(9)
C3 0.0207(11) 0.0226(12) 0.0208(11) 0.0067(9) 0.0030(9) 0.0008(8)
C4 0.0241(12) 0.0215(12) 0.0228(12) 0.0048(9) 0.0019(9) -0.0007(9)
C5 0.0121(11) 0.0287(12) 0.0238(12) 0.0007(9) 0.0036(9) 0.0016(9)
C6 0.0133(12) 0.0402(14) 0.0255(13) -0.0021(10) 0.0057(9) 0.0013(10)
C7 0.0272(14) 0.0432(16) 0.0190(12) 0.0016(11) 0.0035(10) -0.0018(10)
C8 0.0329(16) 0.0393(15) 0.0204(12) 0.0038(12) 0.0013(11) -0.0021(10)
Cl2 0.0248(3) 0.0267(3) 0.0309(3) -0.0035(2) -0.0016(2) -0.0039(2)
Cl3 0.0303(3) 0.0266(3) 0.0309(3) 0.0101(2) 0.0067(2) 0.0034(2)
Cl4 0.0170(3) 0.0620(5) 0.0328(4) 0.0085(3) 0.0093(3) 0.0129(3)
Cu1 0.01484(17) 0.02434(18) 0.01982(17) 0.00123(10) 0.00157(11) 0.00118(10)
N1 0.0110(9) 0.0189(9) 0.0196(9) -0.0008(7) 0.0023(7) 0.0001(7)
N2 0.0159(10) 0.0259(10) 0.0172(9) 0.0007(8) 0.0029(7) -0.0018(7)
N3 0.0357(16) 0.0609(18) 0.0387(15) 0.0060(13) -0.0065(11) -0.0060(12)
O1 0.0392(14) 0.0456(13) 0.0378(13) 0.0086(11) 0.0013(10) -0.0065(10)
O2 0.0252(10) 0.0324(10) 0.0229(9) 0.0049(8) -0.0007(7) 0.0000(7)

loop_
_atom_type_symbol
_atom_type_description
_atom_type_scat_dispersion_real
_atom_type_scat_dispersion_imag
_atom_type_scat_source
C C 0.0033 0.0016 'International Tables Vol C Tables 4.2.6.8 and 6.1.1.4'
H H 0.0000 0.0000 'International Tables Vol C Tables 4.2.6.8 and 6.1.1.4'
N N 0.0061 0.0033 'International Tables Vol C Tables 4.2.6.8 and 6.1.1.4'
O O 0.0106 0.0060 'International Tables Vol C Tables 4.2.6.8 and 6.1.1.4'
Cl Cl 0.1484 0.1585 'International Tables Vol C Tables 4.2.6.8 and 6.1.1.4'
Cu Cu 0.3201 1.2651 'International Tables Vol C Tables 4.2.6.8 and 6.1.1.4'

loop_
_geom_angle_atom_site_label_1
_geom_angle_atom_site_label_2
_geom_angle_atom_site_label_3
_geom_angle
N1 C1 C2 111.02(18)
N1 C1 H1A 109.4
C2 C1 H1A 109.4
N1 C1 H1B 109.4
C2 C1 H1B 109.4
H1A C1 H1B 108.0
N2 C2 C1 109.86(18)
N2 C2 H2A 109.7
C1 C2 H2A 109.7
N2 C2 H2B 109.7
C1 C2 H2B 109.7
H2A C2 H2B 108.2
N1 C3 C4 111.57(18)
N1 C3 H3A 109.3
C4 C3 H3A 109.3
N1 C3 H3B 109.3
C4 C3 H3B 109.3
H3A C3 H3B 108.0
N2 C4 C3 109.19(18)
N2 C4 H4A 109.8
C3 C4 H4A 109.8
N2 C4 H4B 109.8
C3 C4 H4B 109.8
H4A C4 H4B 108.3
N1 C5 C6 111.69(18)
N1 C5 H5A 109.3
C6 C5 H5A 109.3
N1 C5 H5B 109.3
C6 C5 H5B 109.3
H5A C5 H5B 107.9
N2 C6 C5 109.06(18)
N2 C6 H6A 109.9
C5 C6 H6A 109.9
N2 C6 H6B 109.9
C5 C6 H6B 109.9
H6A C6 H6B 108.3
C8 C7 N2 111.6(2)
C8 C7 H7A 109.3
N2 C7 H7A 109.3
C8 C7 H7B 109.3
N2 C7 H7B 109.3
H7A C7 H7B 108.0
N3 C8 C7 179.0(3)
O2 Cu1 N1 174.24(8)
O2 Cu1 Cl4 88.43(6)
N1 Cu1 Cl4 93.78(6)
O2 Cu1 Cl3 83.13(6)
N1 Cu1 Cl3 91.32(5)
Cl4 Cu1 Cl3 127.71(3)
O2 Cu1 Cl2 90.87(6)
N1 Cu1 Cl2 93.43(6)
Cl4 Cu1 Cl2 109.08(3)
Cl3 Cu1 Cl2 122.51(3)
C1 N1 C3 107.48(17)
C1 N1 C5 108.24(18)
C3 N1 C5 108.54(18)
C1 N1 Cu1 111.19(14)
C3 N1 Cu1 111.95(13)
C5 N1 Cu1 109.34(14)
C7 N2 C2 111.36(18)
C7 N2 C6 108.14(18)
C2 N2 C6 109.45(19)
C7 N2 C4 111.33(18)
C2 N2 C4 108.25(18)
C6 N2 C4 108.26(18)
H10 O1 H11 109(5)
Cu1 O2 H12 116(3)
Cu1 O2 H13 113(2)
H12 O2 H13 104(4)

loop_
_geom_bond_atom_site_label_1
_geom_bond_atom_site_label_2
_geom_bond_distance
C1 N1 1.493(3)
C1 C2 1.534(3)
C1 H1A 0.9700
C1 H1B 0.9700
C2 N2 1.512(3)
C2 H2A 0.9700
C2 H2B 0.9700
C3 N1 1.495(3)
C3 C4 1.537(3)
C3 H3A 0.9700
C3 H3B 0.9700
C4 N2 1.514(3)
C4 H4A 0.9700
C4 H4B 0.9700
C5 N1 1.502(3)
C5 C6 1.532(3)
C5 H5A 0.9700
C5 H5B 0.9700
C6 N2 1.513(3)
C6 H6A 0.9700
C6 H6B 0.9700
C7 C8 1.469(4)
C7 N2 1.511(3)
C7 H7A 0.9700
C7 H7B 0.9700
C8 N3 1.133(4)
Cl2 Cu1 2.4011(8)
Cl3 Cu1 2.3893(7)
Cl4 Cu1 2.3471(8)
Cu1 O2 2.0048(18)
Cu1 N1 2.0775(19)
O1 H10 0.80(5)
O1 H11 0.77(5)
O2 H12 0.80(4)
O2 H13 0.93(4)

loop_
_geom_hbond_atom_site_label_D
_geom_hbond_atom_site_label_H
_geom_hbond_atom_site_label_A
_geom_hbond_site_symmetry_A
_geom_hbond_distance_DH
_geom_hbond_distance_HA
_geom_hbond_distance_DA
_geom_hbond_angle_DHA
O2 H13 Cl2 7_556 0.93(4) 2.24(4) 3.128(2) 159(3)
O2 H12 O1 . 0.80(4) 1.92(4) 2.693(3) 160(4)
O1 H11 Cl3 6_556 0.77(5) 2.72(5) 3.447(3) 159(4)
O1 H10 Cl3 7_556 0.80(5) 2.54(6) 3.337(3) 171(5)
